data_4061032
_journal_name_full Organometallics
_journal_paper_doi 10.1021/om049415+
_journal_year 2004
_chemical_formula_moiety 'C40 H55 F3 Fe N2'
_chemical_formula_sum 'C40 H55 F3 Fe N2'
_chemical_formula_weight 676.71
_space_group_IT_number 14
_symmetry_cell_setting monoclinic
_symmetry_space_group_name_Hall '-P 2ybc'
_symmetry_space_group_name_H-M 'P 1 21/c 1'
_cell_angle_alpha 90.00
_cell_angle_beta 97.958(2)
_cell_angle_gamma 90.00
_cell_formula_units_Z 8
_cell_length_a 17.070(4)
_cell_length_b 11.898(3)
_cell_length_c 37.294(9)
_cell_measurement_temperature 193(2)
_cell_volume 7501(3)
_diffrn_ambient_temperature 193(2)
_exptl_crystal_density_diffrn 1.198
_cod_depositor_comments
;
The following automatic conversions were performed:
'_symmetry_cell_setting' value 'Monoclinic' changed to 'monoclinic'
according to '/home/saulius/struct/CIF-dictionaries/cif_core.dic'
dictionary named 'cif_core.dic' version 2.4.1 from 2010-06-29.

Automatic conversion script
Id: cif_fix_enum 1527 2010-12-29 10:47:43Z saulius 
;
_cod_original_sg_symbol_H-M 'P 21/c'
_cod_database_code 4061032

loop_
_symmetry_equiv_pos_as_xyz
'x, y, z'
'-x, y+1/2, -z+1/2'
'-x, -y, -z'
'x, -y-1/2, z-1/2'

loop_
_atom_site_label
_atom_site_type_symbol
_atom_site_fract_x
_atom_site_fract_y
_atom_site_fract_z
_atom_site_U_iso_or_equiv
_atom_site_adp_type
_atom_site_occupancy
_atom_site_symmetry_multiplicity
_atom_site_calc_flag
_atom_site_refinement_flags
_atom_site_disorder_assembly
_atom_site_disorder_group
Fe1 Fe 0.31747(6) -0.28307(8) 0.35157(2) 0.0292(3) Uani 1 1 d . . .
Fe2 Fe 0.18251(6) 0.00895(8) 0.14420(2) 0.0295(3) Uani 1 1 d . . .
N21 N 0.4085(3) -0.3160(4) 0.38909(14) 0.0238(12) Uani 1 1 d . . .
N15 N 0.0893(3) 0.0368(5) 0.10754(13) 0.0273(13) Uani 1 1 d . . .
N11 N 0.3443(3) -0.4026(4) 0.31892(14) 0.0246(12) Uani 1 1 d . . .
N25 N 0.1554(3) 0.1293(5) 0.17662(14) 0.0287(13) Uani 1 1 d . . .
C41 C 0.4616(4) -0.3945(6) 0.38705(16) 0.0238(15) Uani 1 1 d . . .
C21 C 0.4051(4) -0.4751(5) 0.32672(17) 0.0266(15) Uani 1 1 d . . .
C25 C 0.0351(4) 0.1160(6) 0.10960(17) 0.0284(16) Uani 1 1 d . . .
C31 C 0.4594(4) -0.4695(5) 0.35827(16) 0.0246(15) Uani 1 1 d . . .
H31A H 0.5004 -0.5241 0.3604 0.030 Uiso 1 1 calc R . .
C27 C 0.2790(4) 0.1897(6) 0.21286(18) 0.0315(16) Uani 1 1 d . . .
C45 C 0.0925(4) 0.1984(6) 0.16970(18) 0.0346(17) Uani 1 1 d . . .
C103 C 0.3399(4) -0.4049(6) 0.45013(18) 0.0292(16) Uani 1 1 d . . .
H10A H 0.3690 -0.4505 0.4337 0.035 Uiso 1 1 calc R . .
C12 C 0.2952(4) -0.4073(5) 0.28485(16) 0.0231(14) Uani 1 1 d . . .
C62 C 0.2205(4) -0.4593(6) 0.28209(18) 0.0305(16) Uani 1 1 d . . .
C17 C 0.2057(4) 0.1344(6) 0.21088(16) 0.0267(15) Uani 1 1 d . . .
C13 C 0.4083(4) -0.2453(5) 0.42041(15) 0.0201(14) Uani 1 1 d . . .
C67 C 0.1846(4) 0.0762(6) 0.24053(18) 0.0333(17) Uani 1 1 d . . .
C23 C 0.4370(4) -0.1358(6) 0.42022(17) 0.0278(16) Uani 1 1 d . . .
C35 C 0.0372(4) 0.1903(6) 0.13855(18) 0.0339(17) Uani 1 1 d . . .
H35A H -0.0051 0.2428 0.1369 0.041 Uiso 1 1 calc R . .
C22 C 0.3190(4) -0.3507(6) 0.25507(18) 0.0318(17) Uani 1 1 d . . .
F38 F 0.3286(4) -0.3322(4) 0.12743(17) 0.0804(17) Uani 1 1 d . . .
F28 F 0.3557(4) -0.2802(5) 0.07635(15) 0.0867(19) Uani 1 1 d . . .
F24 F 0.1719(4) 0.0591(5) 0.3659(2) 0.100(2) Uani 1 1 d . . .
C73 C 0.4830(5) -0.0939(6) 0.3901(2) 0.0390(18) Uani 1 1 d . . .
H73A H 0.4875 -0.1578 0.3731 0.047 Uiso 1 1 calc R . .
C63 C 0.3689(4) -0.2834(6) 0.44894(17) 0.0294(16) Uani 1 1 d . . .
C32 C 0.2661(5) -0.3477(7) 0.22280(19) 0.044(2) Uani 1 1 d . . .
H32A H 0.2814 -0.3102 0.2024 0.053 Uiso 1 1 calc R . .
F18 F 0.4163(3) -0.2099(5) 0.12636(19) 0.090(2) Uani 1 1 d . . .
C52 C 0.1702(4) -0.4525(7) 0.2491(2) 0.043(2) Uani 1 1 d . . .
H52A H 0.1195 -0.4867 0.2470 0.051 Uiso 1 1 calc R . .
C14 C 0.2309(5) -0.1657(7) 0.3504(2) 0.048(2) Uani 1 1 d . . .
H14A H 0.2448 -0.1024 0.3352 0.057 Uiso 1 1 calc R . .
H14B H 0.1814 -0.1992 0.3380 0.057 Uiso 1 1 calc R . .
C106 C 0.0181(5) -0.1847(7) 0.1112(2) 0.049(2) Uani 1 1 d . . .
H10B H 0.0188 -0.1209 0.1286 0.059 Uiso 1 1 calc R . .
F14 F 0.0845(3) -0.0570(6) 0.3655(2) 0.104(2) Uani 1 1 d . . .
C76 C 0.1509(5) 0.1188(7) 0.0436(2) 0.044(2) Uani 1 1 d . . .
H76A H 0.1184 0.1677 0.0576 0.052 Uiso 1 1 calc R . .
C18 C 0.2697(5) -0.1079(7) 0.1446(2) 0.044(2) Uani 1 1 d . . .
H18A H 0.3197 -0.0741 0.1563 0.053 Uiso 1 1 calc R . .
H18B H 0.2571 -0.1716 0.1599 0.053 Uiso 1 1 calc R . .
C37 C 0.3312(4) 0.1831(7) 0.2453(2) 0.047(2) Uani 1 1 d . . .
H37A H 0.3814 0.2186 0.2469 0.056 Uiso 1 1 calc R . .
C33 C 0.4238(4) -0.0615(6) 0.44770(19) 0.0366(18) Uani 1 1 d . . .
H33A H 0.4422 0.0138 0.4475 0.044 Uiso 1 1 calc R . .
C57 C 0.2388(5) 0.0742(7) 0.2730(2) 0.049(2) Uani 1 1 d . . .
H57A H 0.2254 0.0368 0.2939 0.059 Uiso 1 1 calc R . .
C42 C 0.1930(4) -0.3974(7) 0.2199(2) 0.045(2) Uani 1 1 d . . .
H42A H 0.1582 -0.3937 0.1977 0.054 Uiso 1 1 calc R . .
C51 C 0.5300(4) -0.4091(6) 0.41851(18) 0.0344(17) Uani 1 1 d . . .
H51A H 0.5254 -0.3522 0.4371 0.052 Uiso 1 1 calc R . .
H51B H 0.5807 -0.4002 0.4093 0.052 Uiso 1 1 calc R . .
H51C H 0.5272 -0.4842 0.4291 0.052 Uiso 1 1 calc R . .
C11 C 0.4168(4) -0.5659(6) 0.29975(19) 0.0371(18) Uani 1 1 d . . .
H11A H 0.3751 -0.5604 0.2789 0.056 Uiso 1 1 calc R . .
H11B H 0.4142 -0.6397 0.3112 0.056 Uiso 1 1 calc R . .
H11C H 0.4685 -0.5565 0.2916 0.056 Uiso 1 1 calc R . .
C53 C 0.3589(4) -0.2092(7) 0.47658(19) 0.0390(19) Uani 1 1 d . . .
H53A H 0.3348 -0.2344 0.4966 0.047 Uiso 1 1 calc R . .
C47 C 0.3112(5) 0.1269(8) 0.2743(2) 0.052(2) Uani 1 1 d . . .
H47A H 0.3477 0.1237 0.2959 0.062 Uiso 1 1 calc R . .
C15 C -0.0343(4) 0.1247(8) 0.07937(19) 0.045(2) Uani 1 1 d . . .
H15A H -0.0284 0.0685 0.0607 0.068 Uiso 1 1 calc R . .
H15B H -0.0355 0.2000 0.0687 0.068 Uiso 1 1 calc R . .
H15C H -0.0838 0.1113 0.0893 0.068 Uiso 1 1 calc R . .
C36 C 0.1295(5) -0.0794(8) 0.01973(19) 0.048(2) Uani 1 1 d . . .
H36A H 0.1519 -0.0572 -0.0011 0.058 Uiso 1 1 calc R . .
C43 C 0.3837(5) -0.0985(7) 0.4753(2) 0.045(2) Uani 1 1 d . . .
H43A H 0.3732 -0.0474 0.4936 0.054 Uiso 1 1 calc R . .
C107 C 0.1074(5) 0.0134(8) 0.2387(2) 0.051(2) Uani 1 1 d . . .
H10C H 0.0713 0.0406 0.2171 0.061 Uiso 1 1 calc R . .
C28 C 0.2837(5) -0.1541(7) 0.1084(2) 0.044(2) Uani 1 1 d . . .
H28A H 0.2335 -0.1869 0.0964 0.053 Uiso 1 1 calc R . .
H28B H 0.2973 -0.0907 0.0932 0.053 Uiso 1 1 calc R . .
C38 C 0.3460(5) -0.2399(7) 0.1092(2) 0.052(2) Uani 1 1 d . . .
C102 C 0.1942(4) -0.5264(7) 0.3134(2) 0.0399(19) Uani 1 1 d . . .
H10D H 0.2399 -0.5308 0.3332 0.048 Uiso 1 1 calc R . .
C56 C 0.0698(5) -0.2211(8) 0.0520(2) 0.050(2) Uani 1 1 d . . .
H56A H 0.0519 -0.2964 0.0534 0.060 Uiso 1 1 calc R . .
C55 C 0.0804(5) 0.2891(7) 0.1965(2) 0.048(2) Uani 1 1 d . . .
H55A H 0.1230 0.2857 0.2170 0.072 Uiso 1 1 calc R . .
H55B H 0.0294 0.2779 0.2052 0.072 Uiso 1 1 calc R . .
H55C H 0.0810 0.3627 0.1848 0.072 Uiso 1 1 calc R . .
C72 C 0.3966(5) -0.2913(7) 0.2568(2) 0.047(2) Uani 1 1 d . . .
H72A H 0.4320 -0.3203 0.2785 0.056 Uiso 1 1 calc R . .
C24 C 0.2137(6) -0.1183(8) 0.3852(2) 0.062(3) Uani 1 1 d . . .
H24A H 0.1986 -0.1813 0.4001 0.074 Uiso 1 1 calc R . .
H24B H 0.2636 -0.0865 0.3979 0.074 Uiso 1 1 calc R . .
C77 C 0.3030(5) 0.2552(7) 0.1809(2) 0.048(2) Uani 1 1 d . . .
H77A H 0.2556 0.2589 0.1619 0.057 Uiso 1 1 calc R . .
C46 C 0.1056(5) -0.1884(8) 0.0229(2) 0.054(2) Uani 1 1 d . . .
H46A H 0.1138 -0.2418 0.0048 0.065 Uiso 1 1 calc R . .
F34 F 0.1422(5) 0.0102(8) 0.41538(18) 0.147(4) Uani 1 1 d . . .
C96 C 0.2381(5) 0.1334(7) 0.0605(2) 0.051(2) Uani 1 1 d . . .
H96A H 0.2541 0.2118 0.0579 0.077 Uiso 1 1 calc R . .
H96B H 0.2717 0.0841 0.0481 0.077 Uiso 1 1 calc R . .
H96C H 0.2439 0.1137 0.0862 0.077 Uiso 1 1 calc R . .
C83 C 0.4428(6) 0.0025(9) 0.3685(3) 0.074(3) Uani 1 1 d . . .
H83A H 0.4749 0.0258 0.3500 0.111 Uiso 1 1 calc R . .
H83B H 0.4368 0.0659 0.3847 0.111 Uiso 1 1 calc R . .
H83C H 0.3905 -0.0215 0.3568 0.111 Uiso 1 1 calc R . .
C113 C 0.2520(4) -0.4120(7) 0.4358(2) 0.050(2) Uani 1 1 d . . .
H11D H 0.2342 -0.4902 0.4368 0.075 Uiso 1 1 calc R . .
H11E H 0.2429 -0.3854 0.4107 0.075 Uiso 1 1 calc R . .
H11F H 0.2221 -0.3650 0.4507 0.075 Uiso 1 1 calc R . .
C34 C 0.1530(6) -0.0322(9) 0.3844(2) 0.059(3) Uani 1 1 d . . .
C123 C 0.3558(5) -0.4566(7) 0.4877(2) 0.050(2) Uani 1 1 d . . .
H12A H 0.3355 -0.5338 0.4868 0.075 Uiso 1 1 calc R . .
H12B H 0.3292 -0.4121 0.5045 0.075 Uiso 1 1 calc R . .
H12C H 0.4129 -0.4574 0.4958 0.075 Uiso 1 1 calc R . .
C126 C 0.0584(7) -0.2837(11) 0.1307(3) 0.097(4) Uani 1 1 d . . .
H12D H 0.0297 -0.3055 0.1507 0.145 Uiso 1 1 calc R . .
H12E H 0.1128 -0.2634 0.1404 0.145 Uiso 1 1 calc R . .
H12F H 0.0589 -0.3468 0.1139 0.145 Uiso 1 1 calc R . .
C86 C 0.1409(6) 0.1629(9) 0.0052(2) 0.068(3) Uani 1 1 d . . .
H86A H 0.0856 0.1544 -0.0057 0.102 Uiso 1 1 calc R . .
H86B H 0.1750 0.1203 -0.0090 0.102 Uiso 1 1 calc R . .
H86C H 0.1556 0.2425 0.0054 0.102 Uiso 1 1 calc R . .
C127 C 0.0675(6) 0.0327(12) 0.2717(3) 0.089(4) Uani 1 1 d . . .
H12G H 0.0586 0.1134 0.2745 0.134 Uiso 1 1 calc R . .
H12H H 0.1012 0.0042 0.2931 0.134 Uiso 1 1 calc R . .
H12I H 0.0166 -0.0068 0.2688 0.134 Uiso 1 1 calc R . .
C112 C 0.1692(6) -0.6444(7) 0.3027(3) 0.065(3) Uani 1 1 d . . .
H11G H 0.1529 -0.6834 0.3236 0.097 Uiso 1 1 calc R . .
H11H H 0.2136 -0.6846 0.2946 0.097 Uiso 1 1 calc R . .
H11I H 0.1247 -0.6422 0.2831 0.097 Uiso 1 1 calc R . .
C116 C -0.0675(6) -0.2129(9) 0.0973(3) 0.071(3) Uani 1 1 d . . .
H11J H -0.0942 -0.2379 0.1175 0.106 Uiso 1 1 calc R . .
H11K H -0.0693 -0.2730 0.0792 0.106 Uiso 1 1 calc R . .
H11L H -0.0941 -0.1460 0.0862 0.106 Uiso 1 1 calc R . .
C87 C 0.3690(7) 0.1983(10) 0.1640(3) 0.095(4) Uani 1 1 d . . .
H87A H 0.3533 0.1213 0.1570 0.143 Uiso 1 1 calc R . .
H87B H 0.4174 0.1967 0.1815 0.143 Uiso 1 1 calc R . .
H87C H 0.3789 0.2404 0.1424 0.143 Uiso 1 1 calc R . .
C93 C 0.5660(5) -0.0588(9) 0.4061(3) 0.067(3) Uani 1 1 d . . .
H93A H 0.5945 -0.0318 0.3867 0.101 Uiso 1 1 calc R . .
H93B H 0.5940 -0.1234 0.4181 0.101 Uiso 1 1 calc R . .
H93C H 0.5631 0.0014 0.4238 0.101 Uiso 1 1 calc R . .
C92 C 0.4370(6) -0.3146(11) 0.2235(3) 0.080(3) Uani 1 1 d . . .
H92A H 0.4432 -0.3959 0.2207 0.119 Uiso 1 1 calc R . .
H92B H 0.4892 -0.2786 0.2265 0.119 Uiso 1 1 calc R . .
H92C H 0.4046 -0.2843 0.2019 0.119 Uiso 1 1 calc R . .
C122 C 0.1259(6) -0.4665(9) 0.3282(3) 0.076(3) Uani 1 1 d . . .
H12J H 0.1099 -0.5104 0.3482 0.114 Uiso 1 1 calc R . .
H12K H 0.0810 -0.4590 0.3090 0.114 Uiso 1 1 calc R . .
H12L H 0.1433 -0.3917 0.3370 0.114 Uiso 1 1 calc R . .
C97 C 0.3270(7) 0.3761(8) 0.1912(3) 0.078(3) Uani 1 1 d . . .
H97A H 0.3419 0.4150 0.1700 0.117 Uiso 1 1 calc R . .
H97B H 0.3722 0.3755 0.2105 0.117 Uiso 1 1 calc R . .
H97C H 0.2825 0.4151 0.1996 0.117 Uiso 1 1 calc R . .
C82 C 0.3866(7) -0.1653(9) 0.2620(3) 0.086(3) Uani 1 1 d . . .
H82A H 0.3607 -0.1521 0.2835 0.128 Uiso 1 1 calc R . .
H82B H 0.3540 -0.1339 0.2407 0.128 Uiso 1 1 calc R . .
H82C H 0.4386 -0.1290 0.2652 0.128 Uiso 1 1 calc R . .
C117 C 0.1225(7) -0.1134(9) 0.2337(3) 0.086(3) Uani 1 1 d . . .
H11M H 0.0725 -0.1545 0.2325 0.129 Uiso 1 1 calc R . .
H11N H 0.1598 -0.1410 0.2541 0.129 Uiso 1 1 calc R . .
H11O H 0.1449 -0.1250 0.2111 0.129 Uiso 1 1 calc R . .
C69 C 0.4248(5) 0.2884(7) 0.4297(2) 0.050(2) Uiso 1 1 d . . .
H69A H 0.4527 0.3175 0.4114 0.060 Uiso 1 1 calc R . .
C39 C 0.3461(6) 0.2094(8) 0.4840(3) 0.062(3) Uiso 1 1 d . . .
H39A H 0.3191 0.1838 0.5031 0.074 Uiso 1 1 calc R . .
C19 C 0.3441(5) 0.2678(7) 0.4222(2) 0.052(2) Uiso 1 1 d . . .
C29 C 0.3039(6) 0.2281(7) 0.4499(2) 0.055(2) Uiso 1 1 d . . .
H29A H 0.2486 0.2141 0.4455 0.066 Uiso 1 1 calc R . .
C49 C 0.4248(6) 0.2271(8) 0.4904(3) 0.062(2) Uiso 1 1 d . . .
H49A H 0.4531 0.2118 0.5137 0.074 Uiso 1 1 calc R . .
C59 C 0.4639(6) 0.2669(8) 0.4636(2) 0.064(3) Uiso 1 1 d . . .
H59A H 0.5192 0.2799 0.4684 0.077 Uiso 1 1 calc R . .
C79 C 0.3004(7) 0.2946(10) 0.3856(3) 0.085(3) Uiso 1 1 d . . .
H79A H 0.2434 0.2816 0.3866 0.102 Uiso 1 1 calc R . .
H79B H 0.3070 0.3760 0.3814 0.102 Uiso 1 1 calc R . .
C89 C 0.3196(11) 0.2389(17) 0.3562(5) 0.171(8) Uiso 1 1 d . . .
H89A H 0.2858 0.2653 0.3344 0.257 Uiso 1 1 calc R . .
H89B H 0.3117 0.1581 0.3592 0.257 Uiso 1 1 calc R . .
H89C H 0.3752 0.2534 0.3537 0.257 Uiso 1 1 calc R . .
C80 C 0.8206(13) 1.015(2) 0.3560(6) 0.202(10) Uiso 1 1 d . . .
H80A H 0.8132 0.9652 0.3348 0.304 Uiso 1 1 calc R . .
H80B H 0.8715 1.0535 0.3572 0.304 Uiso 1 1 calc R . .
H80C H 0.7778 1.0704 0.3539 0.304 Uiso 1 1 calc R . .
C10 C 0.8351(13) 0.9620(18) 0.4280(7) 0.168(7) Uiso 1 1 d . . .
C70 C 0.8191(15) 0.941(2) 0.3921(7) 0.214(10) Uiso 1 1 d . . .
H70B H 0.7647 0.9105 0.3892 0.257 Uiso 1 1 calc R . .
H70A H 0.8535 0.8764 0.3886 0.257 Uiso 1 1 calc R . .
C66 C 0.0594(4) -0.1465(7) 0.07931(18) 0.0383(19) Uani 1 1 d . . .
C16 C 0.0872(4) -0.0368(7) 0.07685(17) 0.0313(17) Uani 1 1 d . . .
C30 C 0.8186(12) 1.0089(15) 0.4926(5) 0.151(7) Uiso 1 1 d . . .
H30A H 0.7866 1.0355 0.5097 0.182 Uiso 1 1 calc R . .
C20 C 0.7978(10) 0.9972(13) 0.4540(5) 0.128(5) Uiso 1 1 d . . .
H20A H 0.7451 1.0202 0.4457 0.154 Uiso 1 1 calc R . .
C40 C 0.8929(17) 0.974(2) 0.4986(7) 0.219(10) Uiso 1 1 d . . .
H40A H 0.9187 0.9767 0.5228 0.263 Uiso 1 1 calc R . .
C50 C 0.9383(15) 0.932(2) 0.4716(7) 0.206(9) Uiso 1 1 d . . .
H50A H 0.9911 0.9113 0.4804 0.247 Uiso 1 1 calc R . .
C60 C 0.9172(12) 0.9188(16) 0.4364(6) 0.154(7) Uiso 1 1 d . . .
H60A H 0.9485 0.8875 0.4197 0.184 Uiso 1 1 calc R . .
C26 C 0.1215(4) -0.0010(7) 0.04649(18) 0.0385(19) Uani 1 1 d . . .

loop_
_atom_site_aniso_label
_atom_site_aniso_U_11
_atom_site_aniso_U_22
_atom_site_aniso_U_33
_atom_site_aniso_U_23
_atom_site_aniso_U_13
_atom_site_aniso_U_12
Fe1 0.0302(6) 0.0303(6) 0.0255(5) -0.0042(4) -0.0024(4) 0.0138(5)
Fe2 0.0276(6) 0.0347(6) 0.0245(5) -0.0042(4) -0.0021(4) 0.0104(5)
N21 0.021(3) 0.023(3) 0.028(3) -0.001(2) 0.006(2) 0.003(2)
N15 0.023(3) 0.037(3) 0.022(3) 0.003(2) 0.003(2) 0.006(3)
N11 0.024(3) 0.022(3) 0.028(3) -0.002(2) 0.005(2) 0.005(2)
N25 0.025(3) 0.037(4) 0.024(3) -0.002(2) 0.006(2) 0.006(3)
C41 0.018(3) 0.031(4) 0.022(3) 0.005(3) 0.000(3) -0.001(3)
C21 0.032(4) 0.024(4) 0.025(3) -0.004(3) 0.008(3) 0.003(3)
C25 0.017(3) 0.043(4) 0.026(3) 0.006(3) 0.002(3) 0.003(3)
C31 0.025(4) 0.023(4) 0.026(3) 0.001(3) 0.004(3) 0.009(3)
C27 0.020(4) 0.036(4) 0.038(4) -0.011(3) -0.001(3) 0.004(3)
C45 0.031(4) 0.042(5) 0.032(4) -0.006(3) 0.005(3) 0.003(3)
C103 0.031(4) 0.025(4) 0.034(4) 0.006(3) 0.009(3) -0.001(3)
C12 0.023(4) 0.026(4) 0.019(3) -0.005(3) -0.003(3) 0.004(3)
C62 0.022(4) 0.039(4) 0.030(4) -0.009(3) 0.002(3) 0.005(3)
C17 0.027(4) 0.029(4) 0.022(3) -0.005(3) -0.003(3) 0.008(3)
C13 0.021(3) 0.017(3) 0.022(3) 0.001(3) 0.003(3) 0.004(3)
C67 0.031(4) 0.031(4) 0.035(4) 0.001(3) -0.009(3) 0.008(3)
C23 0.023(4) 0.029(4) 0.031(4) -0.003(3) 0.002(3) -0.001(3)
C35 0.026(4) 0.043(5) 0.032(4) 0.004(3) 0.003(3) 0.014(3)
C22 0.029(4) 0.027(4) 0.037(4) 0.003(3) -0.006(3) 0.000(3)
F38 0.101(5) 0.045(3) 0.103(4) 0.007(3) 0.041(4) 0.017(3)
F28 0.098(5) 0.094(5) 0.074(4) -0.011(3) 0.035(3) 0.043(4)
F24 0.117(5) 0.047(4) 0.142(6) 0.003(4) 0.042(5) 0.018(4)
C73 0.048(5) 0.026(4) 0.044(4) 0.000(3) 0.011(4) -0.010(4)
C63 0.027(4) 0.031(4) 0.029(4) -0.003(3) 0.001(3) 0.005(3)
C32 0.051(5) 0.050(5) 0.028(4) 0.001(3) -0.008(4) 0.012(4)
F18 0.035(3) 0.092(5) 0.141(6) -0.026(4) 0.007(3) 0.000(3)
C52 0.024(4) 0.059(6) 0.043(5) -0.011(4) -0.006(3) 0.003(4)
C14 0.052(5) 0.046(5) 0.041(4) -0.012(4) -0.007(4) 0.026(4)
C106 0.046(5) 0.053(6) 0.050(5) -0.013(4) 0.014(4) -0.022(4)
F14 0.040(3) 0.101(5) 0.171(7) -0.037(5) 0.009(4) 0.017(3)
C76 0.038(5) 0.058(6) 0.038(4) 0.018(4) 0.015(4) 0.008(4)
C18 0.040(5) 0.051(5) 0.040(4) -0.006(4) -0.001(4) 0.021(4)
C37 0.023(4) 0.049(5) 0.066(6) -0.015(4) -0.002(4) 0.002(4)
C33 0.047(5) 0.026(4) 0.038(4) -0.011(3) 0.008(4) -0.003(3)
C57 0.053(5) 0.058(6) 0.033(4) 0.006(4) -0.015(4) 0.011(5)
C42 0.031(4) 0.058(6) 0.040(4) -0.006(4) -0.016(4) 0.011(4)
C51 0.019(4) 0.048(5) 0.035(4) -0.006(3) -0.001(3) 0.012(3)
C11 0.034(4) 0.039(5) 0.036(4) -0.014(3) 0.000(3) 0.015(4)
C53 0.043(5) 0.042(5) 0.034(4) 0.005(3) 0.017(3) 0.009(4)
C47 0.034(5) 0.060(6) 0.053(5) -0.004(4) -0.024(4) 0.007(4)
C15 0.028(4) 0.072(6) 0.033(4) -0.003(4) -0.006(3) 0.009(4)
C36 0.045(5) 0.078(7) 0.024(4) -0.009(4) 0.013(3) 0.010(5)
C43 0.053(5) 0.043(5) 0.042(4) -0.016(4) 0.013(4) 0.010(4)
C107 0.042(5) 0.063(6) 0.045(5) 0.021(4) -0.002(4) -0.010(4)
C28 0.041(5) 0.041(5) 0.051(5) 0.003(4) 0.011(4) 0.016(4)
C38 0.050(5) 0.045(6) 0.064(6) -0.012(4) 0.021(4) 0.004(4)
C102 0.036(4) 0.043(5) 0.041(4) -0.003(4) 0.004(3) -0.007(4)
C56 0.048(5) 0.055(6) 0.045(5) -0.016(4) -0.004(4) -0.007(4)
C55 0.046(5) 0.053(5) 0.043(4) -0.015(4) 0.002(4) 0.022(4)
C72 0.052(5) 0.049(5) 0.035(4) 0.007(4) -0.003(4) -0.011(4)
C24 0.066(6) 0.074(7) 0.045(5) 0.003(5) 0.009(4) 0.036(5)
C77 0.039(5) 0.065(6) 0.043(4) -0.006(4) 0.016(4) -0.010(4)
C46 0.053(6) 0.059(6) 0.048(5) -0.019(4) 0.004(4) 0.006(5)
F34 0.182(8) 0.190(9) 0.076(4) -0.005(5) 0.042(5) 0.131(7)
C96 0.054(5) 0.049(5) 0.050(5) 0.005(4) 0.007(4) -0.005(4)
C83 0.083(8) 0.072(7) 0.069(6) 0.034(6) 0.021(6) 0.007(6)
C113 0.037(5) 0.054(6) 0.058(5) 0.010(4) 0.006(4) -0.008(4)
C34 0.054(6) 0.068(7) 0.057(6) -0.014(5) 0.011(5) 0.029(5)
C123 0.049(5) 0.051(5) 0.049(5) 0.016(4) 0.005(4) -0.011(4)
C126 0.086(8) 0.120(11) 0.084(8) 0.058(8) 0.012(6) 0.008(7)
C86 0.063(6) 0.091(8) 0.052(5) 0.034(5) 0.017(5) 0.003(6)
C127 0.053(6) 0.146(11) 0.073(7) 0.030(7) 0.026(5) -0.013(7)
C112 0.086(7) 0.047(6) 0.065(6) 0.004(5) 0.026(5) -0.008(5)
C116 0.063(6) 0.073(7) 0.080(7) 0.000(6) 0.023(5) -0.024(5)
C87 0.094(9) 0.090(9) 0.118(10) -0.010(7) 0.075(8) -0.013(7)
C93 0.055(6) 0.071(7) 0.079(7) 0.004(5) 0.022(5) -0.017(5)
C92 0.056(6) 0.124(10) 0.061(6) 0.025(6) 0.014(5) -0.015(6)
C122 0.078(7) 0.066(7) 0.097(8) -0.005(6) 0.056(6) -0.007(6)
C97 0.113(9) 0.047(6) 0.083(7) -0.014(5) 0.043(7) -0.022(6)
C82 0.090(8) 0.067(8) 0.099(8) -0.005(6) 0.011(7) -0.030(6)
C117 0.089(8) 0.056(7) 0.109(9) 0.001(6) 0.002(7) -0.030(6)
C66 0.028(4) 0.057(5) 0.028(4) -0.012(4) -0.002(3) -0.001(4)
C16 0.017(3) 0.052(5) 0.024(3) -0.003(3) 0.001(3) 0.002(3)
C26 0.021(4) 0.064(6) 0.028(4) 0.001(4) -0.003(3) 0.014(4)

loop_
_geom_bond_atom_site_label_1
_geom_bond_atom_site_label_2
_geom_bond_distance
_geom_bond_site_symmetry_2
_geom_bond_publ_flag
Fe1 N11 1.967(5) . ?
Fe1 N21 1.981(5) . ?
Fe1 C14 2.029(7) . ?
Fe2 N25 1.970(5) . ?
Fe2 N15 1.977(5) . ?
Fe2 C18 2.035(7) . ?
N21 C41 1.310(8) . ?
N21 C13 1.440(8) . ?
N15 C25 1.330(8) . ?
N15 C16 1.438(8) . ?
N11 C21 1.350(8) . ?
N11 C12 1.424(8) . ?
N25 C45 1.348(9) . ?
N25 C17 1.439(8) . ?
C41 C31 1.392(9) . ?
C41 C51 1.546(8) . ?
C21 C31 1.395(9) . ?
C21 C11 1.507(9) . ?
C25 C35 1.392(10) . ?
C25 C15 1.522(9) . ?
C27 C37 1.401(10) . ?
C27 C17 1.407(9) . ?
C27 C77 1.526(10) . ?
C45 C35 1.396(9) . ?
C45 C55 1.505(10) . ?
C103 C123 1.519(10) . ?
C103 C113 1.525(10) . ?
C103 C63 1.530(9) . ?
C12 C22 1.406(9) . ?
C12 C62 1.408(9) . ?
C62 C52 1.400(9) . ?
C62 C102 1.531(10) . ?
C17 C67 1.394(9) . ?
C13 C23 1.391(9) . ?
C13 C63 1.411(9) . ?
C67 C57 1.421(9) . ?
C67 C107 1.508(10) . ?
C23 C33 1.395(9) . ?
C23 C73 1.538(10) . ?
C22 C32 1.401(9) . ?
C22 C72 1.496(10) . ?
F38 C38 1.348(10) . ?
F28 C38 1.347(9) . ?
F24 C34 1.350(12) . ?
C73 C83 1.511(11) . ?
C73 C93 1.518(11) . ?
C63 C53 1.386(9) . ?
C32 C42 1.372(11) . ?
F18 C38 1.330(10) . ?
C52 C42 1.375(11) . ?
C14 C24 1.480(11) . ?
C106 C126 1.502(13) . ?
C106 C116 1.517(12) . ?
C106 C66 1.532(10) . ?
F14 C34 1.312(10) . ?
C76 C86 1.511(10) . ?
C76 C26 1.520(11) . ?
C76 C96 1.544(11) . ?
C18 C28 1.508(10) . ?
C37 C47 1.355(12) . ?
C33 C43 1.386(10) . ?
C57 C47 1.380(12) . ?
C53 C43 1.386(11) . ?
C36 C46 1.370(12) . ?
C36 C26 1.386(10) . ?
C107 C127 1.503(12) . ?
C107 C117 1.546(13) . ?
C28 C38 1.471(11) . ?
C102 C112 1.505(11) . ?
C102 C122 1.534(11) . ?
C56 C46 1.374(12) . ?
C56 C66 1.380(10) . ?
C72 C82 1.523(13) . ?
C72 C92 1.529(12) . ?
C24 C34 1.454(11) . ?
C77 C87 1.524(12) . ?
C77 C97 1.530(12) . ?
F34 C34 1.298(10) . ?
C69 C59 1.367(12) . ?
C69 C19 1.389(12) . ?
C39 C49 1.348(12) . ?
C39 C29 1.391(12) . ?
C19 C29 1.399(12) . ?
C19 C79 1.496(13) . ?
C49 C59 1.362(12) . ?
C79 C89 1.361(19) . ?
C80 C70 1.61(3) . ?
C10 C20 1.30(2) . ?
C10 C70 1.35(3) . ?
C10 C60 1.48(2) . ?
C66 C16 1.397(11) . ?
C16 C26 1.410(10) . ?
C30 C40 1.32(3) . ?
C30 C20 1.44(2) . ?
C40 C50 1.44(3) . ?
C50 C60 1.32(2) . ?
